data_7106968
loop_
_publ_author_name
'Yan Zhou'
'Stefan Hoffmann'
'Prashanth W. Menezes'
'Wilder Carrillo-Cabrera'
'Ya-Xi Huang'
'Leonid Vasylechko'
'Marcus Schmidt'
'Yurii Prots'
'Jin-Feng Deng'
'Jin-Xiao Mi'
'Rudiger Kniep'

_publ_section_title
;
 Nanoporous titanium borophosphates with rigid gainesite-type framework
 structure
;
_journal_name_full Chem.Commun.
_journal_page_first 11695
_journal_paper_doi 10.1039/c1cc14078g
_journal_volume 47
_journal_year 2011
_chemical_formula_sum 'B H2 K O17 P4 Ti2'
_chemical_formula_weight 543.61
_chemical_name_systematic
;
?
;
_space_group_IT_number 141
_symmetry_cell_setting tetragonal
_symmetry_space_group_name_Hall '-I 4bd 2'
_symmetry_space_group_name_H-M 'I 41/a m d :2'
_atom_sites_solution_hydrogens no
_atom_sites_solution_primary direct
_atom_sites_solution_secondary difmap
_audit_conform_dict_location ftp://ftp.iucr.org/pub/cif_core.dic
_audit_conform_dict_name cif_core.dic
_audit_conform_dict_version 2.4
_audit_creation_date 2011-08-25T11:11:33-00:00
_audit_creation_method 'WinGX routine CIF_UPDATE'
_cell_angle_alpha 90
_cell_angle_beta 90
_cell_angle_gamma 90
_cell_formula_units_Z 2
_cell_length_a 6.3150(5)
_cell_length_b 6.3150(5)
_cell_length_c 16.375(3)
_cell_measurement_reflns_used 8419
_cell_measurement_temperature 295.15
_cell_measurement_theta_max 32.2921
_cell_measurement_theta_min 2.3636
_cell_volume 653.02(14)
_computing_cell_refinement 'CrystalClear (Rigaku Inc., 2008)'
_computing_data_collection 'CrystalClear (Rigaku Inc., 2008)'
_computing_data_reduction 'CrystalClear (Rigaku Inc., 2008)'
_computing_structure_refinement 'SHELXL-97 (Sheldrick, 1997)'
_computing_structure_solution
;
????
;
_diffrn_ambient_temperature 295(2)
_diffrn_detector_area_resol_mean 28.5714
_diffrn_measured_fraction_theta_full 0.993
_diffrn_measured_fraction_theta_max 0.993
_diffrn_measurement_device
;
Saturn724+ (2x2 bin mode)
;
_diffrn_measurement_method dtprofit.ref
_diffrn_orient_matrix_type d*Trek
_diffrn_orient_matrix_UB_11 0.0309
_diffrn_orient_matrix_UB_12 -0.0758
_diffrn_orient_matrix_UB_13 0.0764
_diffrn_orient_matrix_UB_21 0.0618
_diffrn_orient_matrix_UB_22 -0.0526
_diffrn_orient_matrix_UB_23 -0.0771
_diffrn_orient_matrix_UB_31 0.024
_diffrn_orient_matrix_UB_32 0.0173
_diffrn_orient_matrix_UB_33 0.0075
_diffrn_radiation_monochromator graphite
_diffrn_radiation_type MoK\a
_diffrn_radiation_wavelength 0.71073
_diffrn_reflns_av_R_equivalents 0.031
_diffrn_reflns_av_unetI/netI 0.016
_diffrn_reflns_limit_h_max 8
_diffrn_reflns_limit_h_min -8
_diffrn_reflns_limit_k_max 8
_diffrn_reflns_limit_k_min -8
_diffrn_reflns_limit_l_max 18
_diffrn_reflns_limit_l_min -22
_diffrn_reflns_number 2596
_diffrn_reflns_reduction_process 'Lp corrections applied'
_diffrn_reflns_theta_full 29.98
_diffrn_reflns_theta_max 29.98
_diffrn_reflns_theta_min 3.46
_exptl_absorpt_coefficient_mu 2.135
_exptl_absorpt_correction_T_max 1
_exptl_absorpt_correction_T_min 0.5763
_exptl_absorpt_correction_type multi-scan
_exptl_crystal_colour 'light Bluish white'
_exptl_crystal_density_diffrn 2.765
_exptl_crystal_density_method 'not measured'
_exptl_crystal_description Prism
_exptl_crystal_F_000 532
_exptl_crystal_size_max 0.1
_exptl_crystal_size_mid 0.05
_exptl_crystal_size_min 0.05
_refine_diff_density_max 0.254
_refine_diff_density_min -0.354
_refine_diff_density_rms 0.071
_refine_ls_extinction_method none
_refine_ls_goodness_of_fit_ref 1.381
_refine_ls_hydrogen_treatment undef
_refine_ls_matrix_type full
_refine_ls_number_parameters 37
_refine_ls_number_reflns 278
_refine_ls_number_restraints 0
_refine_ls_restrained_S_all 1.381
_refine_ls_R_factor_all 0.0223
_refine_ls_R_factor_gt 0.0214
_refine_ls_shift/su_max 0
_refine_ls_shift/su_mean 0
_refine_ls_structure_factor_coef Fsqd
_refine_ls_weighting_details 'calc w=1/[\s^2^(Fo^2^)+(0.0226P)^2^+1.6206P] where P=(Fo^2^+2Fc^2^)/3'
_refine_ls_weighting_scheme calc
_refine_ls_wR_factor_gt 0.0676
_refine_ls_wR_factor_ref 0.0681
_reflns_number_gt 273
_reflns_number_total 278
_reflns_threshold_expression >2sigma(I)
_cod_data_source_file c1cc14078g.txt
_cod_data_source_block K{Ti2[B(PO4)4]}*H2O
_cod_original_cell_volume 653.02(13)
_cod_original_sg_symbol_H-M I41/amd
_cod_original_formula_sum 'H2 B K O17 P4 Ti2'
_cod_database_code 7106968

loop_
_symmetry_equiv_pos_as_xyz
'x, y, z'
'-x, -y+1/2, z'
'x, -y, -z'
'-x, y+1/2, -z'
'-y+1/4, -x+1/4, -z+3/4'
'y+1/4, x+3/4, -z+1/4'
'y+1/4, -x+1/4, z+3/4'
'-y+1/4, x+3/4, z+1/4'
'x+1/2, y+1/2, z+1/2'
'-x+1/2, -y+1, z+1/2'
'x+1/2, -y+1/2, -z+1/2'
'-x+1/2, y+1, -z+1/2'
'-y+3/4, -x+3/4, -z+5/4'
'y+3/4, x+5/4, -z+3/4'
'y+3/4, -x+3/4, z+5/4'
'-y+3/4, x+5/4, z+3/4'
'-x, -y, -z'
'x, y-1/2, -z'
'-x, y, z'
'x, -y-1/2, z'
'y-1/4, x-1/4, z-3/4'
'-y-1/4, -x-3/4, z-1/4'
'-y-1/4, x-1/4, -z-3/4'
'y-1/4, -x-3/4, -z-1/4'
'-x+1/2, -y+1/2, -z+1/2'
'x+1/2, y, -z+1/2'
'-x+1/2, y+1/2, z+1/2'
'x+1/2, -y, z+1/2'
'y+1/4, x+1/4, z-1/4'
'-y+1/4, -x-1/4, z+1/4'
'-y+1/4, x+1/4, -z-1/4'
'y+1/4, -x-1/4, -z+1/4'

loop_
_atom_site_label
_atom_site_type_symbol
_atom_site_fract_x
_atom_site_fract_y
_atom_site_fract_z
_atom_site_U_iso_or_equiv
_atom_site_adp_type
_atom_site_occupancy
_atom_site_symmetry_multiplicity
_atom_site_calc_flag
_atom_site_refinement_flags
Ti1 Ti 0 0.25 0.375 0.0068(2) Uani 1 8 d S
P1 P 0 0.1730(2) 0.17158(7) 0.0070(3) Uani 0.5 2 d SP
B1 B 0 0.75 0.125 0.009(2) Uani 0.5 8 d SP
O1 O 0 0.25 0.25781(16) 0.0140(5) Uani 1 4 d S
O2 O 0 0.5563(3) 0.37452(10) 0.0114(4) Uani 1 2 d S
O3 O 0 0.5688(6) 0.1802(2) 0.0136(7) Uani 0.5 2 d SP
K1 K 0 0 0 0.085(3) Uani 0.25 4 d SP
O4 O 0 0.673(5) 0.090(2) 0.081(14) Uani 0.125 2 d SP

loop_
_atom_site_aniso_label
_atom_site_aniso_U_11
_atom_site_aniso_U_22
_atom_site_aniso_U_33
_atom_site_aniso_U_23
_atom_site_aniso_U_13
_atom_site_aniso_U_12
Ti1 0.0068(3) 0.0068(3) 0.0068(4) 0 0 0
P1 0.0066(5) 0.0079(4) 0.0064(5) -0.0006(4) 0 0
B1 0.011(4) 0.011(4) 0.006(5) 0 0 0
O1 0.0151(12) 0.0200(13) 0.0070(11) 0 0 0
O2 0.0168(9) 0.0073(8) 0.0100(8) -0.0010(6) 0 0
O3 0.0187(18) 0.0093(15) 0.0130(15) 0.0014(12) 0 0
K1 0.095(6) 0.106(6) 0.055(4) -0.063(4) 0 0
O4 0.040(15) 0.05(2) 0.16(5) 0.04(2) 0 0

loop_
_atom_type_symbol
_atom_type_description
_atom_type_scat_dispersion_real
_atom_type_scat_dispersion_imag
_atom_type_scat_source
B B 0.0013 0.0007 'International Tables Vol C Tables 4.2.6.8 and 6.1.1.4'
P P 0.1023 0.0942 'International Tables Vol C Tables 4.2.6.8 and 6.1.1.4'
Ti Ti 0.2776 0.4457 'International Tables Vol C Tables 4.2.6.8 and 6.1.1.4'
O O 0.0106 0.006 'International Tables Vol C Tables 4.2.6.8 and 6.1.1.4'
K K 0.2009 0.2494 'International Tables Vol C Tables 4.2.6.8 and 6.1.1.4'

loop_
_geom_angle_atom_site_label_1
_geom_angle_atom_site_label_2
_geom_angle_atom_site_label_3
_geom_angle
_geom_angle_site_symmetry_1
_geom_angle_site_symmetry_3
O1 Ti1 O1 180 . 5
O1 Ti1 O2 89.76(5) . .
O1 Ti1 O2 90.24(5) 5 .
O1 Ti1 O2 90.24(5) . 14_445
O1 Ti1 O2 89.76(5) 5 14_445
O2 Ti1 O2 90.0010(10) . 14_445
O1 Ti1 O2 89.76(5) . 2
O1 Ti1 O2 90.24(5) 5 2
O2 Ti1 O2 179.53(10) . 2
O2 Ti1 O2 90 14_445 2
O1 Ti1 O2 90.24(5) . 5
O1 Ti1 O2 89.76(5) 5 5
O2 Ti1 O2 90.0010(10) . 5
O2 Ti1 O2 179.53(10) 14_445 5
O2 Ti1 O2 90.0010(10) 2 5
O1 P1 O2 111.95(8) . 29_455
O1 P1 O2 111.95(8) . 22_665
O2 P1 O2 106.62(14) 29_455 22_665
O1 P1 O3 103.73(15) . 2
O2 P1 O3 111.35(9) 29_455 2
O2 P1 O3 111.35(9) 22_665 2
O3 B1 O3 112.60(15) 2_565 13_554
O3 B1 O3 103.4(3) 6_455 13_554
O3 B1 O3 103.4(3) 2_565 .
O3 B1 O3 112.60(15) 6_455 .
O3 B1 O3 112.60(15) 13_554 .

loop_
_geom_bond_atom_site_label_1
_geom_bond_atom_site_label_2
_geom_bond_distance
_geom_bond_site_symmetry_2
Ti1 O1 1.919(3) .
Ti1 O1 1.919(3) 5
Ti1 O2 1.9344(17) .
Ti1 O2 1.9344(17) 14_445
Ti1 O2 1.9344(17) 2
Ti1 O2 1.9344(17) 5
P1 O1 1.493(3) .
P1 O2 1.5253(17) 29_455
P1 O2 1.5253(17) 22_665
P1 O3 1.534(4) 2
B1 O3 1.458(4) 2_565
B1 O3 1.458(4) 6_455
B1 O3 1.458(4) 13_554
B1 O3 1.458(4) .
